data_4125583
loop_
_publ_author_name
'Palmer, W. Neil'
'Zarate, Cayetana'
'Chirik, Paul J.'

_publ_section_title
;
 Benzyltriboronates: Building Blocks for Diastereoselective Carbon-Carbon
 Bond Formation.
;
_journal_issue 7
_journal_name_full 'Journal of the American Chemical Society'
_journal_page_first 2589
_journal_page_last 2592
_journal_paper_doi 10.1021/jacs.6b12896
_journal_volume 139
_journal_year 2017
_chemical_formula_sum 'C32 H45 B2 F O6'
_chemical_formula_weight 566.30
_space_group_crystal_system monoclinic
_space_group_IT_number 15
_space_group_name_Hall '-C 2yc'
_space_group_name_H-M_alt 'C 1 2/c 1'
_symmetry_space_group_name_Hall '-C 2yc'
_symmetry_space_group_name_H-M 'C 1 2/c 1'
_atom_sites_solution_hydrogens geom
_audit_creation_method SHELXL-2014
_audit_update_record
;
2016-10-07 # Formatted by publCIF
;
_cell_angle_alpha 90
_cell_angle_beta 115.662(2)
_cell_angle_gamma 90
_cell_formula_units_Z 8
_cell_length_a 38.3946(17)
_cell_length_b 10.3577(4)
_cell_length_c 17.4348(7)
_cell_measurement_reflns_used 9075
_cell_measurement_temperature 100(2)
_cell_measurement_theta_max 66.75
_cell_measurement_theta_min 2.81
_cell_volume 6249.6(5)
_computing_cell_refinement 'Bruker SAINT'
_computing_data_collection 'Bruker APEX3'
_computing_data_reduction 'Bruker SAINT'
_computing_molecular_graphics 'ORTEP3 (Farraguia, 1994)'
_computing_structure_refinement 'SHELXL-97 (Sheldrick, 2008)'
_computing_structure_solution 'SHELXT (Sheldrick 2016)'
_diffrn_ambient_temperature 100(2)
_diffrn_measured_fraction_theta_full 'ACTA 50'
_diffrn_measured_fraction_theta_max 0.990
_diffrn_measurement_device_type 'Bruker D8 Venture Photon 100 CMOS'
_diffrn_measurement_method 'phi and omega scans'
_diffrn_radiation_source 'I\mS microfocus source'
_diffrn_radiation_type CuK\a
_diffrn_radiation_wavelength 1.54178
_diffrn_reflns_av_R_equivalents 0.0186
_diffrn_reflns_av_unetI/netI 0.0184
_diffrn_reflns_Laue_measured_fraction_full 0.970
_diffrn_reflns_Laue_measured_fraction_max 0.990
_diffrn_reflns_limit_h_max 45
_diffrn_reflns_limit_h_min -33
_diffrn_reflns_limit_k_max 10
_diffrn_reflns_limit_k_min -12
_diffrn_reflns_limit_l_max 20
_diffrn_reflns_limit_l_min -20
_diffrn_reflns_number 20262
_diffrn_reflns_point_group_measured_fraction_full 0.970
_diffrn_reflns_point_group_measured_fraction_max 0.990
_diffrn_reflns_theta_full 'ACTA 50'
_diffrn_reflns_theta_max 66.743
_diffrn_reflns_theta_min 4.456
_exptl_absorpt_coefficient_mu 0.680
_exptl_absorpt_correction_T_max 0.7528
_exptl_absorpt_correction_T_min 0.6948
_exptl_absorpt_correction_type multi-scan
_exptl_absorpt_process_details 'TWINABS BRUKER AXS'
_exptl_crystal_colour colourless
_exptl_crystal_density_diffrn 1.204
_exptl_crystal_description plate
_exptl_crystal_F_000 2432
_exptl_crystal_size_max 0.258
_exptl_crystal_size_mid 0.226
_exptl_crystal_size_min 0.194
_refine_diff_density_max 0.341
_refine_diff_density_min -0.268
_refine_diff_density_rms 0.062
_refine_ls_extinction_method none
_refine_ls_goodness_of_fit_ref 1.062
_refine_ls_hydrogen_treatment constr
_refine_ls_matrix_type full
_refine_ls_number_parameters 383
_refine_ls_number_reflns 5491
_refine_ls_number_restraints 3
_refine_ls_restrained_S_all 1.063
_refine_ls_R_factor_all 0.0436
_refine_ls_R_factor_gt 0.0397
_refine_ls_shift/su_max 0.001
_refine_ls_shift/su_mean 0.000
_refine_ls_structure_factor_coef Fsqd
_refine_ls_weighting_details 'w=1/[\s^2^(Fo^2^)+(0.0735P)^2^+5.9556P] where P=(Fo^2^+2Fc^2^)/3'
_refine_ls_weighting_scheme calc
_refine_ls_wR_factor_gt 0.1122
_refine_ls_wR_factor_ref 0.1249
_reflns_Friedel_coverage 0.000
_reflns_number_gt 5091
_reflns_number_total 5491
_reflns_threshold_expression 'I > 2\s(I)'
_cod_data_source_file ja6b12896_si_001.cif
_cod_data_source_block wnp64
_cod_depositor_comments 'Adding full bibliography for 4125580--4125583.cif.'
_cod_database_code 4125583
_shelx_space_group_comment
;
The symmetry employed for this shelxl refinement is uniquely defined
by the following loop, which should always be used as a source of
symmetry information in preference to the above space-group names.
They are only intended as comments.
;
_shelx_estimated_absorpt_t_min 0.844
_shelx_estimated_absorpt_t_max 0.879
_shelxl_version_number 2014-3

loop_
_space_group_symop_operation_xyz
'x, y, z'
'-x, y, -z+1/2'
'x+1/2, y+1/2, z'
'-x+1/2, y+1/2, -z+1/2'
'-x, -y, -z'
'x, -y, z-1/2'
'-x+1/2, -y+1/2, -z'
'x+1/2, -y+1/2, z-1/2'

loop_
_atom_site_label
_atom_site_type_symbol
_atom_site_fract_x
_atom_site_fract_y
_atom_site_fract_z
_atom_site_U_iso_or_equiv
_atom_site_adp_type
_atom_site_occupancy
_atom_site_site_symmetry_order
_atom_site_calc_flag
_atom_site_refinement_flags_posn
_atom_site_refinement_flags_adp
_atom_site_refinement_flags_occupancy
_atom_site_disorder_assembly
_atom_site_disorder_group
C1 C 0.35931(4) 0.56025(13) 0.31643(8) 0.0152(3) Uani 1 1 d . . . . .
C2 C 0.39932(4) 0.48986(14) 0.33975(9) 0.0191(3) Uani 1 1 d . . . . .
H2 H 0.4191 0.5577 0.3597 0.023 Uiso 1 1 calc R U . . .
C3 C 0.41152(4) 0.38881(14) 0.41416(9) 0.0203(3) Uani 1 1 d D . . . .
C4 C 0.44856(4) 0.31673(17) 0.42109(11) 0.0293(4) Uani 1 1 d . . . . .
H4A H 0.4416 0.2651 0.3701 0.035 Uiso 1 1 calc R U . . .
H4B H 0.4671 0.3808 0.4218 0.035 Uiso 1 1 calc R U . . .
C5 C 0.36008(4) 0.63799(14) 0.39285(8) 0.0169(3) Uani 1 1 d . . . . .
C6 C 0.38153(4) 0.75251(15) 0.41826(9) 0.0223(3) Uani 1 1 d . . . . .
H6 H 0.3956 0.7800 0.3892 0.027 Uiso 1 1 calc R U . . .
C7 C 0.38241(5) 0.82603(16) 0.48565(10) 0.0283(3) Uani 1 1 d . . . . .
H7 H 0.3961 0.9033 0.4996 0.034 Uiso 1 1 calc R U . . .
C8 C 0.36300(5) 0.78475(16) 0.53235(10) 0.0289(4) Uani 1 1 d . . . . .
H8 H 0.3638 0.8334 0.5779 0.035 Uiso 1 1 calc R U . . .
C9 C 0.34257(4) 0.67038(16) 0.51011(9) 0.0245(3) Uani 1 1 d . . . . .
H9 H 0.3300 0.6408 0.5418 0.029 Uiso 1 1 calc R U . . .
C10 C 0.34063(4) 0.59893(14) 0.44079(9) 0.0188(3) Uani 1 1 d . . . . .
H10 H 0.3261 0.5235 0.4259 0.023 Uiso 1 1 calc R U . . .
C11 C 0.36831(4) 0.83482(13) 0.17902(8) 0.0166(3) Uani 1 1 d . . . . .
C12 C 0.32747(4) 0.77916(13) 0.12187(8) 0.0160(3) Uani 1 1 d . . . . .
C13 C 0.36741(4) 0.95467(14) 0.22882(9) 0.0207(3) Uani 1 1 d . . . . .
H13A H 0.3566 1.0255 0.1902 0.031 Uiso 1 1 calc R U . . .
H13B H 0.3518 0.9380 0.2585 0.031 Uiso 1 1 calc R U . . .
H13C H 0.3932 0.9760 0.2691 0.031 Uiso 1 1 calc R U . . .
C14 C 0.39345(4) 0.85759(14) 0.13277(9) 0.0207(3) Uani 1 1 d . . . . .
H14A H 0.3824 0.9254 0.0917 0.031 Uiso 1 1 calc R U . . .
H14B H 0.4190 0.8820 0.1731 0.031 Uiso 1 1 calc R U . . .
H14C H 0.3948 0.7798 0.1043 0.031 Uiso 1 1 calc R U . . .
C15 C 0.29606(4) 0.87989(14) 0.08390(9) 0.0209(3) Uani 1 1 d . . . . .
H15A H 0.3010 0.9320 0.0442 0.031 Uiso 1 1 calc R U . . .
H15B H 0.2715 0.8379 0.0550 0.031 Uiso 1 1 calc R U . . .
H15C H 0.2957 0.9336 0.1284 0.031 Uiso 1 1 calc R U . . .
C16 C 0.32726(4) 0.68842(14) 0.05299(9) 0.0209(3) Uani 1 1 d . . . . .
H16A H 0.3323 0.7367 0.0119 0.031 Uiso 1 1 calc R U . . .
H16B H 0.3469 0.6239 0.0782 0.031 Uiso 1 1 calc R U . . .
H16C H 0.3025 0.6474 0.0254 0.031 Uiso 1 1 calc R U . . .
C17 C 0.26318(4) 0.37546(13) 0.23387(8) 0.0160(3) Uani 1 1 d . . . . .
C18 C 0.27848(4) 0.34138(13) 0.16687(8) 0.0165(3) Uani 1 1 d . . . . .
C19 C 0.26942(4) 0.26961(14) 0.29871(9) 0.0216(3) Uani 1 1 d . . . . .
H19A H 0.2533 0.1969 0.2711 0.032 Uiso 1 1 calc R U . . .
H19B H 0.2960 0.2435 0.3236 0.032 Uiso 1 1 calc R U . . .
H19C H 0.2628 0.3014 0.3425 0.032 Uiso 1 1 calc R U . . .
C20 C 0.22124(4) 0.41819(14) 0.19594(9) 0.0206(3) Uani 1 1 d . . . . .
H20A H 0.2049 0.3472 0.1662 0.031 Uiso 1 1 calc R U . . .
H20B H 0.2148 0.4463 0.2406 0.031 Uiso 1 1 calc R U . . .
H20C H 0.2175 0.4881 0.1570 0.031 Uiso 1 1 calc R U . . .
C21 C 0.27762(4) 0.19930(14) 0.14648(10) 0.0239(3) Uani 1 1 d . . . . .
H21A H 0.2513 0.1704 0.1188 0.036 Uiso 1 1 calc R U . . .
H21B H 0.2899 0.1857 0.1095 0.036 Uiso 1 1 calc R U . . .
H21C H 0.2911 0.1515 0.1982 0.036 Uiso 1 1 calc R U . . .
C22 C 0.25912(4) 0.42072(15) 0.08580(9) 0.0219(3) Uani 1 1 d . . . . .
H22A H 0.2325 0.3961 0.0563 0.033 Uiso 1 1 calc R U . . .
H22B H 0.2608 0.5108 0.1000 0.033 Uiso 1 1 calc R U . . .
H22C H 0.2719 0.4053 0.0499 0.033 Uiso 1 1 calc R U . . .
C23 C 0.40097(4) 0.43098(16) 0.26030(10) 0.0245(3) Uani 1 1 d . . . . .
H23A H 0.3934 0.4948 0.2161 0.037 Uiso 1 1 calc R U . . .
H23B H 0.4268 0.4028 0.2743 0.037 Uiso 1 1 calc R U . . .
H23C H 0.3837 0.3586 0.2410 0.037 Uiso 1 1 calc R U . . .
C26 C 0.37971(4) 0.29155(14) 0.40119(9) 0.0197(3) Uani 1 1 d . . . . .
H26A H 0.3722 0.2489 0.3475 0.030 Uiso 1 1 calc R U . . .
H26B H 0.3891 0.2288 0.4461 0.030 Uiso 1 1 calc R U . . .
H26C H 0.3578 0.3356 0.4018 0.030 Uiso 1 1 calc R U . . .
C27 C 0.46828(4) 0.22950(16) 0.49759(11) 0.0291(4) Uani 1 1 d . . . . .
C28 C 0.45662(5) 0.10172(17) 0.49584(12) 0.0325(4) Uani 1 1 d . . . . .
H28 H 0.4358 0.0706 0.4478 0.039 Uiso 1 1 calc R U . . .
C29 C 0.47562(5) 0.01997(18) 0.56467(13) 0.0380(4) Uani 1 1 d . . . . .
H29 H 0.4676 -0.0651 0.5634 0.046 Uiso 1 1 calc R U . . .
C30 C 0.50639(5) 0.06762(19) 0.63430(13) 0.0395(5) Uani 1 1 d . . . . .
C31 C 0.51907(5) 0.1925(2) 0.63887(14) 0.0446(5) Uani 1 1 d . . . . .
H31 H 0.5402 0.2222 0.6869 0.053 Uiso 1 1 calc R U . . .
C32 C 0.49955(5) 0.27316(18) 0.57009(13) 0.0392(5) Uani 1 1 d . . . . .
H32 H 0.5076 0.3584 0.5725 0.047 Uiso 1 1 calc R U . . .
O1 O 0.38507(3) 0.73141(9) 0.24170(6) 0.0169(2) Uani 1 1 d . . . . .
O2 O 0.31965(3) 0.69997(9) 0.18241(6) 0.0158(2) Uani 1 1 d . . . . .
O3 O 0.28836(3) 0.48334(9) 0.27951(6) 0.0158(2) Uani 1 1 d . . . . .
O4 O 0.31881(3) 0.38281(9) 0.20894(6) 0.0169(2) Uani 1 1 d . . . . .
F1 F 0.52591(3) -0.01394(12) 0.70029(8) 0.0553(4) Uani 1 1 d . . . . .
B1 B 0.35483(4) 0.66553(15) 0.24543(9) 0.0149(3) Uani 1 1 d . . . . .
B2 B 0.32189(4) 0.47270(14) 0.26926(9) 0.0146(3) Uani 1 1 d . . . . .
C24 C 0.42193(5) 0.4527(2) 0.50143(12) 0.0212(4) Uani 0.855(3) 1 d . . P A 1
C25 C 0.46051(5) 0.6088(2) 0.60061(12) 0.0292(4) Uani 0.855(3) 1 d . . P A 1
H25A H 0.4794 0.6741 0.6080 0.044 Uiso 0.855(3) 1 calc R U P A 1
H25B H 0.4384 0.6475 0.6035 0.044 Uiso 0.855(3) 1 calc R U P A 1
H25C H 0.4714 0.5453 0.6448 0.044 Uiso 0.855(3) 1 calc R U P A 1
O5 O 0.44886(4) 0.54755(12) 0.51856(8) 0.0208(3) Uani 0.855(3) 1 d . . P A 1
O6 O 0.41010(5) 0.42149(16) 0.55241(9) 0.0261(4) Uani 0.855(3) 1 d . . P A 1
C24A C 0.4325(3) 0.4666(12) 0.4981(4) 0.0212(4) Uani 0.145(3) 1 d D . P A 2
C25A C 0.4437(3) 0.4650(12) 0.6324(7) 0.0292(4) Uani 0.145(3) 1 d . . P A 2
H25D H 0.4373 0.4263 0.6746 0.044 Uiso 0.145(3) 1 calc R U P A 2
H25E H 0.4707 0.4527 0.6478 0.044 Uiso 0.145(3) 1 calc R U P A 2
H25F H 0.4381 0.5558 0.6288 0.044 Uiso 0.145(3) 1 calc R U P A 2
O5A O 0.4222(3) 0.4080(11) 0.5545(6) 0.0208(3) Uani 0.145(3) 1 d D . P A 2
O6A O 0.4586(2) 0.5373(9) 0.5020(6) 0.0261(4) Uani 0.145(3) 1 d D . P A 2

loop_
_atom_site_aniso_label
_atom_site_aniso_U_11
_atom_site_aniso_U_22
_atom_site_aniso_U_33
_atom_site_aniso_U_23
_atom_site_aniso_U_13
_atom_site_aniso_U_12
C1 0.0139(6) 0.0167(7) 0.0156(6) 0.0025(5) 0.0069(5) 0.0009(5)
C2 0.0142(6) 0.0209(7) 0.0223(7) 0.0067(6) 0.0081(5) 0.0015(5)
C3 0.0151(6) 0.0213(7) 0.0232(7) 0.0076(6) 0.0073(5) 0.0020(5)
C4 0.0186(7) 0.0316(9) 0.0400(9) 0.0148(7) 0.0148(7) 0.0071(6)
C5 0.0149(6) 0.0189(7) 0.0144(6) 0.0021(5) 0.0042(5) 0.0000(5)
C6 0.0227(7) 0.0258(8) 0.0176(7) 0.0013(6) 0.0080(6) -0.0056(6)
C7 0.0331(8) 0.0254(8) 0.0243(8) -0.0055(6) 0.0104(6) -0.0108(7)
C8 0.0362(9) 0.0303(9) 0.0216(7) -0.0098(6) 0.0137(7) -0.0055(7)
C9 0.0271(7) 0.0286(8) 0.0216(7) -0.0003(6) 0.0139(6) -0.0028(6)
C10 0.0189(7) 0.0191(7) 0.0183(7) 0.0001(5) 0.0080(5) -0.0027(5)
C11 0.0178(6) 0.0166(7) 0.0158(6) 0.0042(5) 0.0078(5) 0.0011(5)
C12 0.0180(7) 0.0162(7) 0.0150(6) 0.0034(5) 0.0084(5) 0.0002(5)
C13 0.0232(7) 0.0188(7) 0.0211(7) -0.0002(6) 0.0104(6) -0.0026(6)
C14 0.0230(7) 0.0216(7) 0.0215(7) 0.0036(6) 0.0133(6) -0.0004(6)
C15 0.0204(7) 0.0206(7) 0.0201(7) 0.0046(6) 0.0072(6) 0.0030(6)
C16 0.0234(7) 0.0222(7) 0.0176(7) -0.0008(5) 0.0093(6) -0.0006(6)
C17 0.0162(6) 0.0138(6) 0.0180(6) -0.0029(5) 0.0072(5) -0.0026(5)
C18 0.0153(6) 0.0170(7) 0.0164(6) -0.0014(5) 0.0061(5) -0.0004(5)
C19 0.0220(7) 0.0218(7) 0.0208(7) 0.0011(6) 0.0091(6) -0.0053(6)
C20 0.0165(7) 0.0202(7) 0.0253(7) -0.0039(6) 0.0092(6) -0.0021(5)
C21 0.0265(7) 0.0200(7) 0.0240(7) -0.0063(6) 0.0096(6) 0.0006(6)
C22 0.0207(7) 0.0259(8) 0.0170(7) 0.0017(6) 0.0062(6) 0.0001(6)
C23 0.0224(7) 0.0277(8) 0.0283(8) 0.0074(6) 0.0157(6) 0.0074(6)
C26 0.0175(7) 0.0194(7) 0.0221(7) 0.0053(5) 0.0083(6) 0.0015(5)
C27 0.0153(7) 0.0306(9) 0.0415(9) 0.0141(7) 0.0124(7) 0.0054(6)
C28 0.0213(7) 0.0295(9) 0.0423(9) 0.0079(7) 0.0095(7) 0.0053(6)
C29 0.0259(8) 0.0269(9) 0.0562(11) 0.0163(8) 0.0131(8) 0.0036(7)
C30 0.0216(8) 0.0390(10) 0.0500(11) 0.0253(9) 0.0082(8) 0.0085(7)
C31 0.0210(8) 0.0427(11) 0.0513(11) 0.0180(9) -0.0020(8) -0.0011(7)
C32 0.0184(8) 0.0314(9) 0.0570(11) 0.0180(8) 0.0062(8) -0.0005(7)
O1 0.0156(5) 0.0183(5) 0.0168(5) 0.0054(4) 0.0070(4) 0.0006(4)
O2 0.0155(5) 0.0174(5) 0.0152(5) 0.0037(4) 0.0073(4) 0.0002(4)
O3 0.0147(5) 0.0146(5) 0.0187(5) -0.0038(4) 0.0077(4) -0.0026(4)
O4 0.0146(5) 0.0198(5) 0.0167(5) -0.0013(4) 0.0071(4) 0.0006(4)
F1 0.0347(6) 0.0498(7) 0.0619(8) 0.0362(6) 0.0027(5) 0.0064(5)
B1 0.0165(7) 0.0154(7) 0.0147(7) -0.0008(6) 0.0084(6) 0.0009(6)
B2 0.0168(7) 0.0128(7) 0.0150(7) 0.0041(5) 0.0076(6) 0.0024(6)
C24 0.0109(11) 0.0202(9) 0.0264(8) 0.0079(7) 0.0024(7) -0.0011(7)
C25 0.0249(9) 0.0343(10) 0.0247(9) -0.0030(8) 0.0072(7) -0.0013(7)
O5 0.0154(6) 0.0240(6) 0.0213(6) 0.0024(5) 0.0064(5) -0.0045(5)
O6 0.0228(8) 0.0332(8) 0.0214(6) 0.0074(5) 0.0090(6) -0.0002(7)
C24A 0.0109(11) 0.0202(9) 0.0264(8) 0.0079(7) 0.0024(7) -0.0011(7)
C25A 0.0249(9) 0.0343(10) 0.0247(9) -0.0030(8) 0.0072(7) -0.0013(7)
O5A 0.0154(6) 0.0240(6) 0.0213(6) 0.0024(5) 0.0064(5) -0.0045(5)
O6A 0.0228(8) 0.0332(8) 0.0214(6) 0.0074(5) 0.0090(6) -0.0002(7)

loop_
_atom_type_symbol
_atom_type_description
_atom_type_scat_dispersion_real
_atom_type_scat_dispersion_imag
_atom_type_scat_source
C C 0.0181 0.0091 'International Tables Vol C Tables 4.2.6.8 and 6.1.1.4'
H H 0.0000 0.0000 'International Tables Vol C Tables 4.2.6.8 and 6.1.1.4'
O O 0.0492 0.0322 'International Tables Vol C Tables 4.2.6.8 and 6.1.1.4'
F F 0.0727 0.0534 'International Tables Vol C Tables 4.2.6.8 and 6.1.1.4'
B B 0.0090 0.0039 'International Tables Vol C Tables 4.2.6.8 and 6.1.1.4'

loop_
_geom_angle_atom_site_label_1
_geom_angle_atom_site_label_2
_geom_angle_atom_site_label_3
_geom_angle
C5 C1 C2 111.32(10)
C5 C1 B2 114.68(11)
C2 C1 B2 115.30(11)
C5 C1 B1 105.48(11)
C2 C1 B1 106.19(10)
B2 C1 B1 102.56(10)
C23 C2 C3 111.41(12)
C23 C2 C1 111.35(11)
C3 C2 C1 115.27(11)
C23 C2 H2 106.0
C3 C2 H2 106.0
C1 C2 H2 106.0
C26 C3 C24 106.17(12)
C26 C3 C24A 122.6(3)
C26 C3 C4 109.86(12)
C24 C3 C4 106.84(13)
C24A C3 C4 95.2(6)
C26 C3 C2 112.63(11)
C24 C3 C2 112.65(13)
C24A C3 C2 106.2(5)
C4 C3 C2 108.51(11)
C27 C4 C3 116.35(13)
C27 C4 H4A 108.2
C3 C4 H4A 108.2
C27 C4 H4B 108.2
C3 C4 H4B 108.2
H4A C4 H4B 107.4
C10 C5 C6 116.62(13)
C10 C5 C1 123.22(12)
C6 C5 C1 120.15(12)
C7 C6 C5 121.82(14)
C7 C6 H6 119.1
C5 C6 H6 119.1
C6 C7 C8 120.32(14)
C6 C7 H7 119.8
C8 C7 H7 119.8
C9 C8 C7 118.93(14)
C9 C8 H8 120.5
C7 C8 H8 120.5
C8 C9 C10 120.70(14)
C8 C9 H9 119.7
C10 C9 H9 119.7
C9 C10 C5 121.54(13)
C9 C10 H10 119.2
C5 C10 H10 119.2
O1 C11 C14 109.54(11)
O1 C11 C13 106.35(10)
C14 C11 C13 110.62(12)
O1 C11 C12 101.63(10)
C14 C11 C12 114.34(11)
C13 C11 C12 113.62(11)
O2 C12 C15 109.12(11)
O2 C12 C16 106.84(11)
C15 C12 C16 110.46(11)
O2 C12 C11 102.09(10)
C15 C12 C11 114.52(11)
C16 C12 C11 113.13(11)
C11 C13 H13A 109.5
C11 C13 H13B 109.5
H13A C13 H13B 109.5
C11 C13 H13C 109.5
H13A C13 H13C 109.5
H13B C13 H13C 109.5
C11 C14 H14A 109.5
C11 C14 H14B 109.5
H14A C14 H14B 109.5
C11 C14 H14C 109.5
H14A C14 H14C 109.5
H14B C14 H14C 109.5
C12 C15 H15A 109.5
C12 C15 H15B 109.5
H15A C15 H15B 109.5
C12 C15 H15C 109.5
H15A C15 H15C 109.5
H15B C15 H15C 109.5
C12 C16 H16A 109.5
C12 C16 H16B 109.5
H16A C16 H16B 109.5
C12 C16 H16C 109.5
H16A C16 H16C 109.5
H16B C16 H16C 109.5
O3 C17 C19 106.98(10)
O3 C17 C20 109.88(11)
C19 C17 C20 109.31(11)
O3 C17 C18 101.86(10)
C19 C17 C18 113.93(11)
C20 C17 C18 114.37(11)
O4 C18 C21 108.33(11)
O4 C18 C22 107.03(11)
C21 C18 C22 110.81(12)
O4 C18 C17 102.63(10)
C21 C18 C17 114.84(12)
C22 C18 C17 112.51(11)
C17 C19 H19A 109.5
C17 C19 H19B 109.5
H19A C19 H19B 109.5
C17 C19 H19C 109.5
H19A C19 H19C 109.5
H19B C19 H19C 109.5
C17 C20 H20A 109.5
C17 C20 H20B 109.5
H20A C20 H20B 109.5
C17 C20 H20C 109.5
H20A C20 H20C 109.5
H20B C20 H20C 109.5
C18 C21 H21A 109.5
C18 C21 H21B 109.5
H21A C21 H21B 109.5
C18 C21 H21C 109.5
H21A C21 H21C 109.5
H21B C21 H21C 109.5
C18 C22 H22A 109.5
C18 C22 H22B 109.5
H22A C22 H22B 109.5
C18 C22 H22C 109.5
H22A C22 H22C 109.5
H22B C22 H22C 109.5
C2 C23 H23A 109.5
C2 C23 H23B 109.5
H23A C23 H23B 109.5
C2 C23 H23C 109.5
H23A C23 H23C 109.5
H23B C23 H23C 109.5
C3 C26 H26A 109.5
C3 C26 H26B 109.5
H26A C26 H26B 109.5
C3 C26 H26C 109.5
H26A C26 H26C 109.5
H26B C26 H26C 109.5
C32 C27 C28 118.17(15)
C32 C27 C4 120.84(15)
C28 C27 C4 120.93(16)
C29 C28 C27 121.09(17)
C29 C28 H28 119.5
C27 C28 H28 119.5
C30 C29 C28 118.38(17)
C30 C29 H29 120.8
C28 C29 H29 120.8
F1 C30 C29 118.31(17)
F1 C30 C31 118.97(17)
C29 C30 C31 122.68(16)
C30 C31 C32 118.22(18)
C30 C31 H31 120.9
C32 C31 H31 120.9
C31 C32 C27 121.46(17)
C31 C32 H32 119.3
C27 C32 H32 119.3
B1 O1 C11 106.96(10)
B1 O2 C12 106.57(10)
B2 O3 C17 107.58(10)
B2 O4 C18 107.76(10)
O2 B1 O1 113.16(12)
O2 B1 C1 122.42(12)
O1 B1 C1 124.41(12)
O4 B2 O3 112.24(12)
O4 B2 C1 122.78(12)
O3 B2 C1 124.85(12)
O6 C24 O5 121.64(17)
O6 C24 C3 126.34(17)
O5 C24 C3 111.91(14)
O5 C25 H25A 109.5
O5 C25 H25B 109.5
H25A C25 H25B 109.5
O5 C25 H25C 109.5
H25A C25 H25C 109.5
H25B C25 H25C 109.5
C24 O5 C25 114.41(15)
O6A C24A O5A 136.2(8)
O6A C24A C3 116.3(6)
O5A C24A C3 104.8(6)
O5A C25A H25D 109.5
O5A C25A H25E 109.5
H25D C25A H25E 109.5
O5A C25A H25F 109.5
H25D C25A H25F 109.5
H25E C25A H25F 109.5
C24A O5A C25A 106.5(8)

loop_
_geom_bond_atom_site_label_1
_geom_bond_atom_site_label_2
_geom_bond_distance
C1 C5 1.5461(18)
C1 C2 1.5862(18)
C1 B2 1.593(2)
C1 B1 1.6021(19)
C2 C23 1.540(2)
C2 C3 1.5722(18)
C2 H2 0.9800
C3 C26 1.5227(19)
C3 C24 1.545(2)
C3 C24A 1.556(2)
C3 C4 1.564(2)
C4 C27 1.515(2)
C4 H4A 0.9700
C4 H4B 0.9700
C5 C10 1.400(2)
C5 C6 1.402(2)
C6 C7 1.388(2)
C6 H6 0.9300
C7 C8 1.388(2)
C7 H7 0.9300
C8 C9 1.381(2)
C8 H8 0.9300
C9 C10 1.391(2)
C9 H9 0.9300
C10 H10 0.9300
C11 O1 1.4650(16)
C11 C14 1.5204(18)
C11 C13 1.524(2)
C11 C12 1.5590(18)
C12 O2 1.4668(15)
C12 C15 1.5132(19)
C12 C16 1.5222(19)
C13 H13A 0.9600
C13 H13B 0.9600
C13 H13C 0.9600
C14 H14A 0.9600
C14 H14B 0.9600
C14 H14C 0.9600
C15 H15A 0.9600
C15 H15B 0.9600
C15 H15C 0.9600
C16 H16A 0.9600
C16 H16B 0.9600
C16 H16C 0.9600
C17 O3 1.4663(16)
C17 C19 1.5176(19)
C17 C20 1.5179(19)
C17 C18 1.5583(18)
C18 O4 1.4616(16)
C18 C21 1.511(2)
C18 C22 1.5217(19)
C19 H19A 0.9600
C19 H19B 0.9600
C19 H19C 0.9600
C20 H20A 0.9600
C20 H20B 0.9600
C20 H20C 0.9600
C21 H21A 0.9600
C21 H21B 0.9600
C21 H21C 0.9600
C22 H22A 0.9600
C22 H22B 0.9600
C22 H22C 0.9600
C23 H23A 0.9600
C23 H23B 0.9600
C23 H23C 0.9600
C26 H26A 0.9600
C26 H26B 0.9600
C26 H26C 0.9600
C27 C32 1.389(3)
C27 C28 1.393(2)
C28 C29 1.390(2)
C28 H28 0.9300
C29 C30 1.368(3)
C29 H29 0.9300
C30 F1 1.3610(19)
C30 C31 1.372(3)
C31 C32 1.385(3)
C31 H31 0.9300
C32 H32 0.9300
O1 B1 1.3723(18)
O2 B1 1.3686(18)
O3 B2 1.3787(18)
O4 B2 1.3708(18)
C24 O6 1.204(2)
C24 O5 1.362(2)
C25 O5 1.447(2)
C25 H25A 0.9600
C25 H25B 0.9600
C25 H25C 0.9600
C24A O6A 1.217(2)
C24A O5A 1.352(2)
C25A O5A 1.380(15)
C25A H25D 0.9600
C25A H25E 0.9600
C25A H25F 0.9600

loop_
_geom_torsion_atom_site_label_1
_geom_torsion_atom_site_label_2
_geom_torsion_atom_site_label_3
_geom_torsion_atom_site_label_4
_geom_torsion
C5 C1 C2 C23 -170.75(11)
B2 C1 C2 C23 56.38(15)
B1 C1 C2 C23 -56.43(14)
C5 C1 C2 C3 61.09(15)
B2 C1 C2 C3 -71.78(15)
B1 C1 C2 C3 175.41(11)
C23 C2 C3 C26 -77.00(15)
C1 C2 C3 C26 51.13(17)
C23 C2 C3 C24 162.94(13)
C1 C2 C3 C24 -68.93(16)
C23 C2 C3 C24A 146.2(5)
C1 C2 C3 C24A -85.6(5)
C23 C2 C3 C4 44.85(16)
C1 C2 C3 C4 172.99(12)
C26 C3 C4 C27 -65.33(18)
C24 C3 C4 C27 49.42(19)
C24A C3 C4 C27 62.1(4)
C2 C3 C4 C27 171.14(14)
C2 C1 C5 C10 -106.61(14)
B2 C1 C5 C10 26.57(18)
B1 C1 C5 C10 138.64(13)
C2 C1 C5 C6 72.21(16)
B2 C1 C5 C6 -154.61(12)
B1 C1 C5 C6 -42.55(16)
C10 C5 C6 C7 -2.2(2)
C1 C5 C6 C7 178.92(13)
C5 C6 C7 C8 2.6(2)
C6 C7 C8 C9 -0.6(2)
C7 C8 C9 C10 -1.5(2)
C8 C9 C10 C5 1.9(2)
C6 C5 C10 C9 0.0(2)
C1 C5 C10 C9 178.84(13)
O1 C11 C12 O2 30.27(12)
C14 C11 C12 O2 148.16(11)
C13 C11 C12 O2 -83.55(13)
O1 C11 C12 C15 148.04(11)
C14 C11 C12 C15 -94.06(14)
C13 C11 C12 C15 34.23(15)
O1 C11 C12 C16 -84.17(12)
C14 C11 C12 C16 33.72(16)
C13 C11 C12 C16 162.01(11)
O3 C17 C18 O4 27.48(12)
C19 C17 C18 O4 -87.33(12)
C20 C17 C18 O4 145.94(11)
O3 C17 C18 C21 144.80(11)
C19 C17 C18 C21 29.98(16)
C20 C17 C18 C21 -96.75(14)
O3 C17 C18 C22 -87.21(12)
C19 C17 C18 C22 157.98(12)
C20 C17 C18 C22 31.25(16)
C3 C4 C27 C32 -96.43(19)
C3 C4 C27 C28 86.3(2)
C32 C27 C28 C29 0.1(3)
C4 C27 C28 C29 177.45(16)
C27 C28 C29 C30 -0.5(3)
C28 C29 C30 F1 -177.47(17)
C28 C29 C30 C31 0.2(3)
F1 C30 C31 C32 178.13(19)
C29 C30 C31 C32 0.5(3)
C30 C31 C32 C27 -0.9(3)
C28 C27 C32 C31 0.6(3)
C4 C27 C32 C31 -176.75(18)
C14 C11 O1 B1 -146.21(12)
C13 C11 O1 B1 94.22(12)
C12 C11 O1 B1 -24.91(13)
C15 C12 O2 B1 -147.05(12)
C16 C12 O2 B1 93.50(12)
C11 C12 O2 B1 -25.48(13)
C19 C17 O3 B2 96.02(12)
C20 C17 O3 B2 -145.43(11)
C18 C17 O3 B2 -23.81(13)
C21 C18 O4 B2 -144.06(11)
C22 C18 O4 B2 96.41(12)
C17 C18 O4 B2 -22.21(13)
C12 O2 B1 O1 10.91(15)
C12 O2 B1 C1 -170.01(12)
C11 O1 B1 O2 10.04(15)
C11 O1 B1 C1 -169.02(12)
C5 C1 B1 O2 -94.00(14)
C2 C1 B1 O2 147.74(13)
B2 C1 B1 O2 26.37(16)
C5 C1 B1 O1 84.97(15)
C2 C1 B1 O1 -33.29(17)
B2 C1 B1 O1 -154.66(13)
C18 O4 B2 O3 8.02(14)
C18 O4 B2 C1 -168.05(12)
C17 O3 B2 O4 11.13(14)
C17 O3 B2 C1 -172.90(12)
C5 C1 B2 O4 -169.81(12)
C2 C1 B2 O4 -38.52(17)
B1 C1 B2 O4 76.40(15)
C5 C1 B2 O3 14.62(18)
C2 C1 B2 O3 145.91(13)
B1 C1 B2 O3 -99.17(14)
C26 C3 C24 O6 7.2(2)
C24A C3 C24 O6 -158(2)
C4 C3 C24 O6 -110.0(2)
C2 C3 C24 O6 130.9(2)
C26 C3 C24 O5 -176.64(14)
C24A C3 C24 O5 18(2)
C4 C3 C24 O5 66.15(18)
C2 C3 C24 O5 -52.92(18)
O6 C24 O5 C25 -2.1(3)
C3 C24 O5 C25 -178.48(14)
C26 C3 C24A O6A 177.0(9)
C24 C3 C24A O6A -167(3)
C4 C3 C24A O6A 59.4(13)
C2 C3 C24A O6A -51.6(14)
C26 C3 C24A O5A 12.6(13)
C24 C3 C24A O5A 29.1(14)
C4 C3 C24A O5A -105.0(9)
C2 C3 C24A O5A 144.0(8)
O6A C24A O5A C25A 14(2)
C3 C24A O5A C25A 173.3(10)
